data_2234712
loop_
_publ_author_name
'Wang, De-Cai'
'Pan, Hua-Yang'
'Song, Jun-Song'
'Wei, Ping'
'Ou-yang, Ping-Kai'

_publ_section_title
;
 [2-(1<i>H</i>-Indol-4-yl)ethyl]dipropylamine
;
_journal_coeditor_code LD2053
_journal_issue 5
_journal_name_full 'Acta Crystallographica Section E'
_journal_page_first o1502
_journal_paper_doi 10.1107/S1600536812015474
_journal_volume 68
_journal_year 2012
_chemical_formula_iupac 'C16 H24 N2'
_chemical_formula_moiety 'C16 H24 N2'
_chemical_formula_sum 'C16 H24 N2'
_chemical_formula_weight 244.37
_chemical_name_systematic
;
[2-(1<i>H</i>-Indol-4-yl)ethyl]dipropylamine
;
_space_group_IT_number 61
_symmetry_cell_setting orthorhombic
_symmetry_space_group_name_Hall '-P 2ac 2ab'
_symmetry_space_group_name_H-M 'P b c a'
_atom_sites_solution_hydrogens geom
_atom_sites_solution_primary direct
_atom_sites_solution_secondary difmap
_audit_creation_method SHELXL-97
_cell_angle_alpha 90.00
_cell_angle_beta 90.00
_cell_angle_gamma 90.00
_cell_formula_units_Z 8
_cell_length_a 12.1100(9)
_cell_length_b 15.5996(12)
_cell_length_c 16.0253(12)
_cell_measurement_reflns_used 25
_cell_measurement_temperature 293(2)
_cell_measurement_theta_max 13
_cell_measurement_theta_min 9
_cell_volume 3027.4(4)
_computing_cell_refinement 'CAD-4 EXPRESS (Enraf--Nonius, 1994)'
_computing_data_collection 'CAD-4 EXPRESS (Enraf--Nonius, 1994)'
_computing_data_reduction 'XCAD4 (Harms & Wocadlo, 1995)'
_computing_molecular_graphics 'SHELXTL (Sheldrick, 2008)'
_computing_publication_material 'SHELXTL (Sheldrick, 2008)'
_computing_structure_refinement 'SHELXL97 (Sheldrick, 2008)'
_computing_structure_solution 'SHELXS97 (Sheldrick, 2008)'
_diffrn_ambient_temperature 293(2)
_diffrn_measured_fraction_theta_full 0.991
_diffrn_measured_fraction_theta_max 0.991
_diffrn_measurement_device_type 'Enraf--Nonius CAD-4'
_diffrn_measurement_method \w/2\q
_diffrn_radiation_monochromator graphite
_diffrn_radiation_source 'fine-focus sealed tube'
_diffrn_radiation_type MoK\a
_diffrn_radiation_wavelength 0.71073
_diffrn_reflns_av_R_equivalents 0.0000
_diffrn_reflns_av_sigmaI/netI 0.0721
_diffrn_reflns_limit_h_max 14
_diffrn_reflns_limit_h_min 0
_diffrn_reflns_limit_k_max 18
_diffrn_reflns_limit_k_min 0
_diffrn_reflns_limit_l_max 19
_diffrn_reflns_limit_l_min 0
_diffrn_reflns_number 2757
_diffrn_reflns_theta_full 25.35
_diffrn_reflns_theta_max 25.35
_diffrn_reflns_theta_min 2.54
_diffrn_standards_decay_% 1
_diffrn_standards_interval_count 200
_diffrn_standards_interval_time 2
_diffrn_standards_number 3
_exptl_absorpt_coefficient_mu 0.063
_exptl_absorpt_correction_T_max 0.9937
_exptl_absorpt_correction_T_min 0.9814
_exptl_absorpt_correction_type psi-scan
_exptl_absorpt_process_details '(North et al., 1968)'
_exptl_crystal_colour white
_exptl_crystal_density_diffrn 1.072
_exptl_crystal_density_method 'not measured'
_exptl_crystal_description block
_exptl_crystal_F_000 1072
_exptl_crystal_size_max 0.30
_exptl_crystal_size_mid 0.20
_exptl_crystal_size_min 0.10
_refine_diff_density_max 0.215
_refine_diff_density_min -0.119
_refine_ls_extinction_method none
_refine_ls_goodness_of_fit_ref 1.000
_refine_ls_hydrogen_treatment constr
_refine_ls_matrix_type full
_refine_ls_number_parameters 163
_refine_ls_number_reflns 2757
_refine_ls_number_restraints 2
_refine_ls_restrained_S_all 1.003
_refine_ls_R_factor_all 0.1464
_refine_ls_R_factor_gt 0.0598
_refine_ls_shift/su_max 0.000
_refine_ls_shift/su_mean 0.000
_refine_ls_structure_factor_coef Fsqd
_refine_ls_weighting_details 'calc w=1/[\s^2^(Fo^2^)+(0.0390P)^2^+0.0000P] where P=(Fo^2^+2Fc^2^)/3'
_refine_ls_weighting_scheme calc
_refine_ls_wR_factor_gt 0.1007
_refine_ls_wR_factor_ref 0.1222
_reflns_number_gt 1294
_reflns_number_total 2757
_reflns_threshold_expression I>2\s(I)
_cod_data_source_file ld2053.cif
_cod_data_source_block I
_cod_database_code 2234712
_cod_database_fobs_code 2234712

loop_
_symmetry_equiv_pos_as_xyz
'x, y, z'
'-x+1/2, -y, z+1/2'
'x+1/2, -y+1/2, -z'
'-x, y+1/2, -z+1/2'
'-x, -y, -z'
'x-1/2, y, -z-1/2'
'-x-1/2, y-1/2, z'
'x, -y-1/2, z-1/2'

loop_
_atom_site_type_symbol
_atom_site_label
_atom_site_fract_x
_atom_site_fract_y
_atom_site_fract_z
_atom_site_U_iso_or_equiv
_atom_site_adp_type
_atom_site_calc_flag
_atom_site_refinement_flags
_atom_site_occupancy
_atom_site_symmetry_multiplicity
C C1 0.69898(17) 0.17493(14) 0.51171(13) 0.0529(6) Uani d . 1 1
N N1 0.80610(17) 0.26448(12) 0.58576(12) 0.0672(6) Uani d . 1 1
H H1A 0.8600 0.2852 0.6144 0.081 Uiso calc R 1 1
N N2 0.46143(14) 0.14524(11) 0.30351(11) 0.0570(5) Uani d U 1 1
C C2 0.64447(19) 0.25584(16) 0.51942(15) 0.0661(7) Uani d . 1 1
H H2A 0.5756 0.2705 0.4981 0.079 Uiso calc R 1 1
C C3 0.7130(2) 0.30703(15) 0.56402(16) 0.0719(7) Uani d . 1 1
H H3A 0.6980 0.3638 0.5778 0.086 Uiso calc R 1 1
C C4 0.79988(18) 0.18272(15) 0.55438(14) 0.0572(6) Uani d . 1 1
C C5 0.87487(19) 0.11580(17) 0.55988(17) 0.0738(8) Uani d . 1 1
H H5A 0.9418 0.1220 0.5877 0.089 Uiso calc R 1 1
C C6 0.8458(2) 0.04041(16) 0.52256(17) 0.0809(8) Uani d . 1 1
H H6A 0.8942 -0.0058 0.5252 0.097 Uiso calc R 1 1
C C7 0.7459(2) 0.03062(15) 0.48071(16) 0.0736(7) Uani d . 1 1
H H7A 0.7294 -0.0219 0.4563 0.088 Uiso calc R 1 1
C C8 0.67057(17) 0.09681(14) 0.47445(13) 0.0562(6) Uani d . 1 1
C C9 0.56340(17) 0.08773(14) 0.42753(14) 0.0611(6) Uani d . 1 1
H H9A 0.5043 0.1133 0.4599 0.073 Uiso calc R 1 1
H H9B 0.5467 0.0274 0.4204 0.073 Uiso calc R 1 1
C C10 0.56870(18) 0.13063(14) 0.34234(13) 0.0608(6) Uani d . 1 1
H H10A 0.6061 0.1853 0.3482 0.073 Uiso calc R 1 1
H H10B 0.6128 0.0952 0.3054 0.073 Uiso calc R 1 1
C C11 0.3925(2) 0.06598(15) 0.29295(17) 0.0822(8) Uani d U 1 1
H H11A 0.3830 0.0401 0.3475 0.099 Uiso calc R 1 1
H H11B 0.3200 0.0835 0.2737 0.099 Uiso calc R 1 1
C C12 0.4330(2) 0.00010(17) 0.2365(2) 0.1074(10) Uani d U 1 1
H H12A 0.5053 -0.0195 0.2543 0.129 Uiso calc R 1 1
H H12B 0.4396 0.0231 0.1804 0.129 Uiso calc R 1 1
C C13 0.3492(3) -0.07629(16) 0.2374(2) 0.1313(13) Uani d U 1 1
H H13A 0.3739 -0.1201 0.1996 0.197 Uiso calc R 1 1
H H13B 0.2777 -0.0562 0.2203 0.197 Uiso calc R 1 1
H H13C 0.3445 -0.0994 0.2928 0.197 Uiso calc R 1 1
C C14 0.4724(2) 0.19861(16) 0.22911(15) 0.0805(8) Uani d . 1 1
H H14A 0.5079 0.1647 0.1860 0.097 Uiso calc R 1 1
H H14B 0.5215 0.2459 0.2423 0.097 Uiso calc R 1 1
C C15 0.3695(2) 0.2346(2) 0.1942(2) 0.1199(11) Uani d . 1 1
H H15A 0.3244 0.2555 0.2398 0.144 Uiso calc R 1 1
H H15B 0.3289 0.1888 0.1670 0.144 Uiso calc R 1 1
C C16 0.3850(2) 0.30558(17) 0.13303(18) 0.1030(10) Uani d . 1 1
H H16A 0.3141 0.3258 0.1146 0.155 Uiso calc R 1 1
H H16B 0.4262 0.2850 0.0860 0.155 Uiso calc R 1 1
H H16C 0.4245 0.3517 0.1591 0.155 Uiso calc R 1 1

loop_
_atom_site_aniso_label
_atom_site_aniso_U_11
_atom_site_aniso_U_22
_atom_site_aniso_U_33
_atom_site_aniso_U_12
_atom_site_aniso_U_13
_atom_site_aniso_U_23
C1 0.0514(12) 0.0586(14) 0.0488(14) -0.0011(12) -0.0021(12) 0.0050(12)
N1 0.0656(13) 0.0724(14) 0.0634(14) -0.0148(11) -0.0121(11) 0.0002(11)
N2 0.0528(11) 0.0663(11) 0.0520(12) 0.0045(9) -0.0036(10) 0.0009(10)
C2 0.0560(14) 0.0747(16) 0.0675(18) 0.0034(13) -0.0038(14) 0.0044(15)
C3 0.0754(17) 0.0649(16) 0.0755(19) 0.0011(15) -0.0004(15) -0.0017(15)
C4 0.0540(14) 0.0626(16) 0.0549(15) -0.0124(13) -0.0051(13) 0.0077(13)
C5 0.0543(15) 0.0775(18) 0.090(2) -0.0078(14) -0.0185(14) 0.0184(16)
C6 0.0620(17) 0.0649(17) 0.116(2) 0.0074(13) -0.0148(17) 0.0109(17)
C7 0.0730(17) 0.0570(15) 0.091(2) -0.0010(14) -0.0053(16) -0.0016(14)
C8 0.0528(14) 0.0616(15) 0.0542(15) -0.0063(12) -0.0022(12) 0.0056(13)
C9 0.0570(14) 0.0686(15) 0.0575(15) -0.0113(12) -0.0067(13) 0.0029(13)
C10 0.0523(14) 0.0735(16) 0.0567(16) -0.0031(12) 0.0003(13) 0.0031(13)
C11 0.0859(19) 0.0750(16) 0.086(2) -0.0045(12) -0.0250(16) -0.0099(16)
C12 0.110(2) 0.098(2) 0.115(3) -0.0031(16) -0.004(2) -0.015(2)
C13 0.142(3) 0.086(2) 0.166(3) -0.0158(17) -0.045(2) -0.032(2)
C14 0.0766(18) 0.099(2) 0.065(2) 0.0077(15) -0.0086(15) 0.0167(16)
C15 0.090(2) 0.170(3) 0.100(3) 0.013(2) -0.010(2) 0.046(2)
C16 0.125(2) 0.101(2) 0.083(2) 0.0286(19) -0.0048(19) 0.0154(19)

loop_
_atom_type_symbol
_atom_type_description
_atom_type_scat_dispersion_real
_atom_type_scat_dispersion_imag
_atom_type_scat_source
C C 0.0033 0.0016 'International Tables Vol C Tables 4.2.6.8 and 6.1.1.4'
H H 0.0000 0.0000 'International Tables Vol C Tables 4.2.6.8 and 6.1.1.4'
N N 0.0061 0.0033 'International Tables Vol C Tables 4.2.6.8 and 6.1.1.4'

loop_
_geom_angle_atom_site_label_1
_geom_angle_atom_site_label_2
_geom_angle_atom_site_label_3
_geom_angle
C8 C1 C4 119.8(2)
C8 C1 C2 133.8(2)
C4 C1 C2 106.4(2)
C3 N1 C4 108.38(19)
C3 N1 H1A 125.8
C4 N1 H1A 125.8
C10 N2 C14 110.90(17)
C10 N2 C11 114.50(17)
C14 N2 C11 115.34(19)
C3 C2 C1 106.4(2)
C3 C2 H2A 126.8
C1 C2 H2A 126.8
N1 C3 C2 110.9(2)
N1 C3 H3A 124.6
C2 C3 H3A 124.6
N1 C4 C5 129.8(2)
N1 C4 C1 107.8(2)
C5 C4 C1 122.4(2)
C6 C5 C4 116.8(2)
C6 C5 H5A 121.6
C4 C5 H5A 121.6
C5 C6 C7 122.0(2)
C5 C6 H6A 119.0
C7 C6 H6A 119.0
C8 C7 C6 121.8(2)
C8 C7 H7A 119.1
C6 C7 H7A 119.1
C7 C8 C1 117.2(2)
C7 C8 C9 122.3(2)
C1 C8 C9 120.4(2)
C8 C9 C10 111.72(17)
C8 C9 H9A 109.3
C10 C9 H9A 109.3
C8 C9 H9B 109.3
C10 C9 H9B 109.3
H9A C9 H9B 107.9
N2 C10 C9 114.46(18)
N2 C10 H10A 108.6
C9 C10 H10A 108.6
N2 C10 H10B 108.6
C9 C10 H10B 108.6
H10A C10 H10B 107.6
C12 C11 N2 117.7(2)
C12 C11 H11A 107.9
N2 C11 H11A 107.9
C12 C11 H11B 107.9
N2 C11 H11B 107.9
H11A C11 H11B 107.2
C11 C12 C13 108.2(2)
C11 C12 H12A 110.0
C13 C12 H12A 110.0
C11 C12 H12B 110.0
C13 C12 H12B 110.0
H12A C12 H12B 108.4
C12 C13 H13A 109.5
C12 C13 H13B 109.5
H13A C13 H13B 109.5
C12 C13 H13C 109.5
H13A C13 H13C 109.5
H13B C13 H13C 109.5
N2 C14 C15 116.7(2)
N2 C14 H14A 108.1
C15 C14 H14A 108.1
N2 C14 H14B 108.1
C15 C14 H14B 108.1
H14A C14 H14B 107.3
C14 C15 C16 115.2(3)
C14 C15 H15A 108.5
C16 C15 H15A 108.5
C14 C15 H15B 108.5
C16 C15 H15B 108.5
H15A C15 H15B 107.5
C15 C16 H16A 109.5
C15 C16 H16B 109.5
H16A C16 H16B 109.5
C15 C16 H16C 109.5
H16A C16 H16C 109.5
H16B C16 H16C 109.5

loop_
_geom_bond_atom_site_label_1
_geom_bond_atom_site_label_2
_geom_bond_distance
C1 C8 1.400(3)
C1 C4 1.405(3)
C1 C2 1.430(3)
N1 C3 1.354(3)
N1 C4 1.373(2)
N1 H1A 0.8600
N2 C10 1.458(2)
N2 C14 1.460(3)
N2 C11 1.501(2)
C2 C3 1.355(3)
C2 H2A 0.9300
C3 H3A 0.9300
C4 C5 1.386(3)
C5 C6 1.366(3)
C5 H5A 0.9300
C6 C7 1.391(3)
C6 H6A 0.9300
C7 C8 1.381(3)
C7 H7A 0.9300
C8 C9 1.507(3)
C9 C10 1.522(3)
C9 H9A 0.9700
C9 H9B 0.9700
C10 H10A 0.9700
C10 H10B 0.9700
C11 C12 1.455(3)
C11 H11A 0.9700
C11 H11B 0.9700
C12 C13 1.566(3)
C12 H12A 0.9700
C12 H12B 0.9700
C13 H13A 0.9600
C13 H13B 0.9600
C13 H13C 0.9600
C14 C15 1.477(3)
C14 H14A 0.9700
C14 H14B 0.9700
C15 C16 1.490(3)
C15 H15A 0.9700
C15 H15B 0.9700
C16 H16A 0.9600
C16 H16B 0.9600
C16 H16C 0.9600

loop_
_geom_hbond_atom_site_label_D
_geom_hbond_atom_site_label_H
_geom_hbond_atom_site_label_A
_geom_hbond_site_symmetry_A
_geom_hbond_distance_DH
_geom_hbond_distance_HA
_geom_hbond_distance_DA
_geom_hbond_angle_DHA
N1 H1A N2 3_556 0.86 2.10 2.945(3) 166.0

loop_
_geom_torsion_atom_site_label_1
_geom_torsion_atom_site_label_2
_geom_torsion_atom_site_label_3
_geom_torsion_atom_site_label_4
_geom_torsion
C8 C1 C2 C3 178.9(2)
C4 C1 C2 C3 0.6(2)
C4 N1 C3 C2 0.4(3)
C1 C2 C3 N1 -0.6(3)
C3 N1 C4 C5 179.7(2)
C3 N1 C4 C1 0.0(2)
C8 C1 C4 N1 -178.98(19)
C2 C1 C4 N1 -0.4(2)
C8 C1 C4 C5 1.4(3)
C2 C1 C4 C5 180.0(2)
N1 C4 C5 C6 179.5(2)
C1 C4 C5 C6 -0.9(4)
C4 C5 C6 C7 0.1(4)
C5 C6 C7 C8 0.1(4)
C6 C7 C8 C1 0.3(4)
C6 C7 C8 C9 178.5(2)
C4 C1 C8 C7 -1.0(3)
C2 C1 C8 C7 -179.2(2)
C4 C1 C8 C9 -179.20(19)
C2 C1 C8 C9 2.7(4)
C7 C8 C9 C10 -102.4(2)
C1 C8 C9 C10 75.7(3)
C14 N2 C10 C9 170.78(18)
C11 N2 C10 C9 -56.6(3)
C8 C9 C10 N2 -163.88(18)
C10 N2 C11 C12 -65.2(3)
C14 N2 C11 C12 65.3(3)
N2 C11 C12 C13 178.8(2)
C10 N2 C14 C15 -166.8(2)
C11 N2 C14 C15 61.0(3)
N2 C14 C15 C16 164.9(2)

loop_
_cod_related_entry_id
_cod_related_entry_database
_cod_related_entry_code
1 ChemSpider 2342766
